data_4505246
loop_
_publ_author_name
'Hao, Xiang'
'Siegler, Maxime A.'
'Parkin, Sean'
'Brock, Carolyn Pratt'

_publ_section_title
;
 [M(H2O)2(15-crown-5)](NO3)2:&#x2009; A System Rich in Polymorphic and
 Modulated Phases&#x2020;
;
_journal_issue 6
_journal_name_full 'Crystal Growth &amp; Design'
_journal_page_first 2225
_journal_paper_doi 10.1021/cg050312j
_journal_volume 5
_journal_year 2005
_chemical_formula_moiety '(C10 H24 O7 Mn 2+), 2(N O3 1-)'
_chemical_formula_sum 'C10 H24 Mn N2 O13'
_chemical_formula_weight 435.25
_chemical_name_systematic
;
 diaqua(15-crown-5)manganese(II) nitrate
;
_space_group_IT_number 78
_symmetry_cell_setting tetragonal
_symmetry_space_group_name_Hall 'P 4cw'
_symmetry_space_group_name_H-M 'P 43'
_atom_sites_solution_hydrogens geom
_atom_sites_solution_primary direct
_atom_sites_solution_secondary difmap
_audit_creation_method SHELXL-97
_cell_angle_alpha 90.00
_cell_angle_beta 90.00
_cell_angle_gamma 90.00
_cell_formula_units_Z 8
_cell_length_a 11.482(2)
_cell_length_b 11.482(2)
_cell_length_c 27.424(6)
_cell_measurement_reflns_used 6947
_cell_measurement_temperature 294(2)
_cell_measurement_theta_max 27.5
_cell_measurement_theta_min 1.0
_cell_volume 3615.5(12)
_computing_cell_refinement 'SCALEPACK (Otwinowski & Minor, 1997)'
_computing_data_collection 'COLLECT (Nonius, 1998)'
_computing_data_reduction 'DENZO-SMN (Otwinowski & Minor, 1997)'
_computing_molecular_graphics 'XP in Siemens SHELXTL (Sheldrick, 1994)'
_computing_publication_material
;
SHELX97-2 (Sheldrick, 1997) and local procedures
;
_computing_structure_refinement 'SHELXL-97 (Sheldrick, 1997)'
_computing_structure_solution 'SHELXS-97 (Sheldrick, 1990)'
_diffrn_ambient_temperature 294(2)
_diffrn_detector_area_resol_mean 18
_diffrn_measured_fraction_theta_full 0.995
_diffrn_measured_fraction_theta_max 0.995
_diffrn_measurement_device_type 'Nonius KappaCCD diffractometer'
_diffrn_measurement_method '\w scans at fixed \c = 55\%'
_diffrn_radiation_monochromator graphite
_diffrn_radiation_source 'fine-focus sealed tube'
_diffrn_radiation_type MoK\a
_diffrn_radiation_wavelength 0.71073
_diffrn_reflns_av_R_equivalents 0.0628
_diffrn_reflns_av_sigmaI/netI 0.0992
_diffrn_reflns_limit_h_max 13
_diffrn_reflns_limit_h_min -14
_diffrn_reflns_limit_k_max 9
_diffrn_reflns_limit_k_min -14
_diffrn_reflns_limit_l_max 34
_diffrn_reflns_limit_l_min -35
_diffrn_reflns_number 18400
_diffrn_reflns_theta_full 27.51
_diffrn_reflns_theta_max 27.51
_diffrn_reflns_theta_min 1.49
_diffrn_standards_decay_% <1
_exptl_absorpt_coefficient_mu 0.799
_exptl_absorpt_correction_T_max 0.9243
_exptl_absorpt_correction_T_min 0.7955
_exptl_absorpt_correction_type multi-scan
_exptl_absorpt_process_details 'Scalepack (Otwinowski & Minor, 1997)'
_exptl_crystal_colour colorless
_exptl_crystal_density_diffrn 1.599
_exptl_crystal_density_method 'not measured'
_exptl_crystal_description block
_exptl_crystal_F_000 1816
_exptl_crystal_size_max 0.30
_exptl_crystal_size_mid 0.20
_exptl_crystal_size_min 0.10
_refine_diff_density_max 0.254
_refine_diff_density_min -0.285
_refine_diff_density_rms 0.052
_refine_ls_abs_structure_details 'Flack H D (1983), Acta Cryst. A39, 876-881'
_refine_ls_abs_structure_Flack -0.01(2)
_refine_ls_extinction_method none
_refine_ls_goodness_of_fit_ref 0.947
_refine_ls_hydrogen_treatment mixed
_refine_ls_matrix_type full
_refine_ls_number_parameters 495
_refine_ls_number_reflns 8177
_refine_ls_number_restraints 13
_refine_ls_restrained_S_all 0.947
_refine_ls_R_factor_all 0.1209
_refine_ls_R_factor_gt 0.0466
_refine_ls_shift/su_max 0.003
_refine_ls_shift/su_mean 0.000
_refine_ls_structure_factor_coef Fsqd
_refine_ls_weighting_details 'calc w=1/[\s^2^(Fo^2^)+(0.0363P)^2^+0.0000P] where P=(Fo^2^+2Fc^2^)/3'
_refine_ls_weighting_scheme calc
_refine_ls_wR_factor_gt 0.0819
_refine_ls_wR_factor_ref 0.1011
_reflns_number_gt 4601
_reflns_number_total 8177
_reflns_threshold_expression >2sigma(I)
_cod_data_source_file cg050312jsi20050701_021824.cif
_cod_data_source_block k03100
_cod_original_cell_volume 3615.2(11)
_cod_original_sg_symbol_H-M P4(3)
_cod_database_code 4505246

loop_
_symmetry_equiv_pos_as_xyz
'x, y, z'
'-x, -y, z+1/2'
'-y, x, z+3/4'
'y, -x, z+1/4'

loop_
_atom_site_label
_atom_site_type_symbol
_atom_site_fract_x
_atom_site_fract_y
_atom_site_fract_z
_atom_site_U_iso_or_equiv
_atom_site_adp_type
_atom_site_occupancy
_atom_site_symmetry_multiplicity
_atom_site_calc_flag
_atom_site_refinement_flags
Mn1 Mn 0.83457(5) 0.74176(6) 0.88466(3) 0.03478(19) Uani 1 1 d .
O11 O 0.9476(2) 0.8758(3) 0.92010(13) 0.0432(8) Uani 1 1 d .
O21 O 0.7201(3) 0.8706(3) 0.92154(15) 0.0589(10) Uani 1 1 d .
O31 O 0.6482(3) 0.6886(3) 0.87361(13) 0.0544(10) Uani 1 1 d .
O41 O 0.8305(3) 0.5948(3) 0.82989(13) 0.0444(9) Uani 1 1 d .
O51 O 1.0188(2) 0.6744(2) 0.87725(12) 0.0430(8) Uani 1 1 d .
O61 O 0.8402(4) 0.6385(3) 0.95008(14) 0.0589(10) Uani 1 1 d D
H1W H 0.856(5) 0.576(3) 0.949(2) 0.088 Uiso 1 1 d D
H2W H 0.808(5) 0.642(4) 0.9735(14) 0.088 Uiso 1 1 d D
O71 O 0.8572(3) 0.8495(3) 0.82123(13) 0.0504(9) Uani 1 1 d D
H3W H 0.869(5) 0.913(2) 0.8230(19) 0.076 Uiso 1 1 d D
H4W H 0.824(5) 0.844(4) 0.7986(13) 0.076 Uiso 1 1 d D
C11 C 0.8917(4) 0.9356(5) 0.9589(2) 0.0588(15) Uani 1 1 d .
H11A H 0.9351 1.0054 0.9671 0.071 Uiso 1 1 calc R
H11B H 0.8889 0.8861 0.9876 0.071 Uiso 1 1 calc R
C21 C 0.7729(4) 0.9668(4) 0.9438(2) 0.0558(15) Uani 1 1 d .
H21A H 0.7278 0.9905 0.9721 0.067 Uiso 1 1 calc R
H21B H 0.7755 1.0316 0.9212 0.067 Uiso 1 1 calc R
C31 C 0.6051(5) 0.8636(5) 0.9143(3) 0.097(3) Uani 1 1 d .
H31A H 0.5788 0.9377 0.9015 0.116 Uiso 1 1 calc R
H31B H 0.5681 0.8530 0.9458 0.116 Uiso 1 1 calc R
C41 C 0.5642(4) 0.7745(5) 0.8828(3) 0.0709(16) Uani 1 1 d .
H41A H 0.4961 0.7383 0.8973 0.085 Uiso 1 1 calc R
H41B H 0.5406 0.8092 0.8521 0.085 Uiso 1 1 calc R
C51 C 0.6272(4) 0.6129(4) 0.8339(2) 0.0523(14) Uani 1 1 d .
H51A H 0.6226 0.6568 0.8037 0.063 Uiso 1 1 calc R
H51B H 0.5543 0.5716 0.8385 0.063 Uiso 1 1 calc R
C61 C 0.7263(4) 0.5288(4) 0.8318(2) 0.0490(14) Uani 1 1 d .
H61A H 0.7260 0.4793 0.8605 0.059 Uiso 1 1 calc R
H61B H 0.7196 0.4798 0.8031 0.059 Uiso 1 1 calc R
C71 C 0.9357(4) 0.5278(4) 0.8277(2) 0.0563(15) Uani 1 1 d .
H71A H 0.9409 0.4870 0.7968 0.068 Uiso 1 1 calc R
H71B H 0.9375 0.4710 0.8538 0.068 Uiso 1 1 calc R
C81 C 1.0355(4) 0.6127(4) 0.83294(18) 0.0490(13) Uani 1 1 d .
H81A H 1.1091 0.5711 0.8337 0.059 Uiso 1 1 calc R
H81B H 1.0366 0.6663 0.8056 0.059 Uiso 1 1 calc R
C91 C 1.1012(3) 0.7646(4) 0.8864(2) 0.0466(11) Uani 1 1 d .
H91A H 1.1057 0.8166 0.8586 0.056 Uiso 1 1 calc R
H91B H 1.1777 0.7313 0.8919 0.056 Uiso 1 1 calc R
C101 C 1.0618(4) 0.8307(4) 0.93108(19) 0.0530(15) Uani 1 1 d .
H10A H 1.0585 0.7793 0.9591 0.064 Uiso 1 1 calc R
H10B H 1.1153 0.8938 0.9382 0.064 Uiso 1 1 calc R
Mn2 Mn 0.33958(5) 0.25606(5) 0.88835(3) 0.03247(18) Uani 1 1 d .
O12 O 0.4527(3) 0.1207(2) 0.85264(12) 0.0428(8) Uani 1 1 d .
O22 O 0.2252(3) 0.1295(3) 0.85025(15) 0.0553(10) Uani 1 1 d .
O32 O 0.1538(3) 0.3085(3) 0.90090(14) 0.0611(11) Uani 1 1 d .
O42 O 0.3373(3) 0.4023(3) 0.94245(13) 0.0429(9) Uani 1 1 d .
O52 O 0.5252(2) 0.3217(2) 0.89592(12) 0.0401(8) Uani 1 1 d .
O62 O 0.3456(3) 0.3589(3) 0.82242(14) 0.0515(9) Uani 1 1 d D
H5W H 0.352(4) 0.422(2) 0.820(2) 0.077 Uiso 1 1 d D
H6W H 0.289(3) 0.347(4) 0.811(2) 0.077 Uiso 1 1 d D
O72 O 0.3570(3) 0.1465(3) 0.95193(13) 0.0478(9) Uani 1 1 d D
H7W H 0.345(5) 0.085(2) 0.9496(18) 0.072 Uiso 1 1 d D
H8W H 0.331(5) 0.163(4) 0.9756(13) 0.072 Uiso 1 1 d D
C12 C 0.3965(4) 0.0618(4) 0.8143(2) 0.0579(15) Uani 1 1 d .
H12A H 0.4395 -0.0081 0.8060 0.069 Uiso 1 1 calc R
H12B H 0.3934 0.1114 0.7857 0.069 Uiso 1 1 calc R
C22 C 0.2775(4) 0.0307(4) 0.82954(19) 0.0497(14) Uani 1 1 d .
H22A H 0.2327 0.0046 0.8016 0.060 Uiso 1 1 calc R
H22B H 0.2800 -0.0320 0.8532 0.060 Uiso 1 1 calc R
C32 C 0.1117(5) 0.1326(5) 0.8619(3) 0.095(3) Uani 1 1 d .
H32A H 0.0944 0.0624 0.8802 0.114 Uiso 1 1 calc R
H32B H 0.0678 0.1284 0.8317 0.114 Uiso 1 1 calc R
C42 C 0.0689(4) 0.2260(5) 0.8884(3) 0.0795(18) Uani 1 1 d .
H42A H 0.0331 0.1969 0.9180 0.095 Uiso 1 1 calc R
H42B H 0.0087 0.2642 0.8694 0.095 Uiso 1 1 calc R
C52 C 0.1333(4) 0.3880(4) 0.9397(2) 0.0573(15) Uani 1 1 d .
H52A H 0.1246 0.3461 0.9702 0.069 Uiso 1 1 calc R
H52B H 0.0624 0.4317 0.9337 0.069 Uiso 1 1 calc R
C62 C 0.2345(4) 0.4680(4) 0.9424(2) 0.0493(14) Uani 1 1 d .
H62A H 0.2339 0.5204 0.9147 0.059 Uiso 1 1 calc R
H62B H 0.2300 0.5143 0.9720 0.059 Uiso 1 1 calc R
C72 C 0.4424(4) 0.4677(4) 0.9460(2) 0.0524(15) Uani 1 1 d .
H72A H 0.4464 0.5071 0.9772 0.063 Uiso 1 1 calc R
H72B H 0.4455 0.5258 0.9203 0.063 Uiso 1 1 calc R
C82 C 0.5430(4) 0.3832(4) 0.94078(18) 0.0510(14) Uani 1 1 d .
H82A H 0.6165 0.4250 0.9400 0.061 Uiso 1 1 calc R
H82B H 0.5444 0.3293 0.9680 0.061 Uiso 1 1 calc R
C92 C 0.6074(3) 0.2300(4) 0.8871(2) 0.0464(11) Uani 1 1 d .
H92A H 0.6107 0.1778 0.9149 0.056 Uiso 1 1 calc R
H92B H 0.6845 0.2621 0.8817 0.056 Uiso 1 1 calc R
C102 C 0.5665(4) 0.1659(4) 0.84250(19) 0.0527(15) Uani 1 1 d .
H10C H 0.5635 0.2183 0.8148 0.063 Uiso 1 1 calc R
H10D H 0.6197 0.1028 0.8349 0.063 Uiso 1 1 calc R
N1 N 0.8449(3) 0.3421(4) 0.97778(17) 0.0449(10) Uani 1 1 d .
O81 O 0.8904(4) 0.3885(3) 1.01373(15) 0.0892(14) Uani 1 1 d .
O91 O 0.8061(4) 0.2421(3) 0.98134(16) 0.0727(13) Uani 1 1 d .
O101 O 0.8401(3) 0.3968(3) 0.93807(14) 0.0555(10) Uani 1 1 d .
N2 N 0.8509(3) 0.1493(4) 0.79282(16) 0.0444(10) Uani 1 1 d .
O82 O 0.9066(4) 0.1109(4) 0.75915(17) 0.1034(17) Uani 1 1 d .
O92 O 0.8054(4) 0.2471(3) 0.78939(15) 0.0636(12) Uani 1 1 d .
O102 O 0.8411(3) 0.0925(3) 0.83155(14) 0.0550(10) Uani 1 1 d .
N3 N 0.3364(3) 0.6568(4) 0.79710(16) 0.0423(10) Uani 1 1 d .
O83 O 0.3792(4) 0.6133(4) 0.76054(17) 0.0907(14) Uani 1 1 d .
O93 O 0.2994(4) 0.7567(3) 0.79530(18) 0.0852(15) Uani 1 1 d .
O103 O 0.3335(3) 0.6003(3) 0.83582(14) 0.0525(10) Uani 1 1 d .
N4 N 0.3420(3) 0.8471(3) 0.97869(16) 0.0413(10) Uani 1 1 d .
O84 O 0.3945(5) 0.8852(4) 1.01341(16) 0.1039(17) Uani 1 1 d .
O94 O 0.2978(4) 0.7504(3) 0.98161(17) 0.0773(13) Uani 1 1 d .
O104 O 0.3352(3) 0.9057(3) 0.94018(13) 0.0526(10) Uani 1 1 d .

loop_
_atom_site_aniso_label
_atom_site_aniso_U_11
_atom_site_aniso_U_22
_atom_site_aniso_U_33
_atom_site_aniso_U_23
_atom_site_aniso_U_13
_atom_site_aniso_U_12
Mn1 0.0281(3) 0.0350(4) 0.0412(5) -0.0025(4) 0.0018(4) 0.0007(3)
O11 0.0295(17) 0.0499(19) 0.050(2) -0.0099(16) -0.0056(16) 0.0005(15)
O21 0.0352(19) 0.057(2) 0.085(3) -0.022(2) -0.0035(19) 0.0047(17)
O31 0.0329(18) 0.065(2) 0.065(3) -0.023(2) -0.0045(17) 0.0051(16)
O41 0.037(2) 0.0395(19) 0.057(3) -0.0096(16) 0.0091(16) -0.0036(15)
O51 0.0340(17) 0.0441(17) 0.051(2) -0.0061(17) 0.0028(16) 0.0009(14)
O61 0.073(3) 0.051(2) 0.053(3) 0.012(2) 0.023(2) 0.0133(19)
O71 0.064(2) 0.043(2) 0.045(2) 0.0075(18) -0.0136(18) -0.0002(18)
C11 0.052(3) 0.064(4) 0.060(4) -0.021(3) -0.005(3) 0.014(3)
C21 0.059(3) 0.049(3) 0.060(4) -0.023(3) 0.002(3) 0.002(3)
C31 0.036(3) 0.096(5) 0.158(8) -0.052(5) -0.005(4) 0.007(3)
C41 0.031(3) 0.076(4) 0.106(5) -0.017(4) 0.005(3) 0.008(3)
C51 0.043(3) 0.047(3) 0.067(4) -0.003(3) -0.005(3) -0.010(3)
C61 0.053(3) 0.040(3) 0.053(4) -0.004(3) -0.009(3) -0.012(3)
C71 0.050(3) 0.056(3) 0.062(4) -0.015(3) 0.003(3) 0.008(3)
C81 0.040(3) 0.057(3) 0.049(3) -0.009(3) 0.010(2) 0.008(3)
C91 0.028(2) 0.058(3) 0.054(3) -0.006(3) 0.007(3) -0.004(2)
C101 0.033(3) 0.061(3) 0.065(4) -0.002(3) -0.015(3) -0.004(2)
Mn2 0.0262(3) 0.0333(3) 0.0380(4) -0.0028(4) -0.0006(4) -0.0004(3)
O12 0.0345(18) 0.0458(19) 0.048(2) -0.0102(16) 0.0056(16) -0.0024(15)
O22 0.0329(19) 0.049(2) 0.084(3) -0.0144(19) -0.0007(19) -0.0024(16)
O32 0.0333(18) 0.061(2) 0.089(3) -0.023(2) 0.0075(19) -0.0032(16)
O42 0.036(2) 0.0387(19) 0.054(2) -0.0038(16) -0.0013(16) 0.0028(15)
O52 0.0327(16) 0.0442(17) 0.044(2) -0.0037(16) -0.0042(15) -0.0027(14)
O62 0.059(2) 0.042(2) 0.054(2) 0.0107(19) -0.016(2) -0.0082(17)
O72 0.057(2) 0.041(2) 0.046(2) 0.0063(17) 0.0111(19) -0.0001(18)
C12 0.061(4) 0.050(3) 0.062(4) -0.023(3) 0.010(3) -0.009(3)
C22 0.058(3) 0.045(3) 0.046(3) -0.019(3) -0.001(3) -0.002(3)
C32 0.039(3) 0.096(5) 0.151(7) -0.061(5) 0.016(4) -0.010(3)
C42 0.035(3) 0.074(4) 0.130(5) -0.031(4) -0.007(4) -0.010(3)
C52 0.047(3) 0.055(3) 0.069(4) -0.015(3) 0.005(3) 0.011(3)
C62 0.050(3) 0.044(3) 0.054(4) -0.016(3) 0.009(3) 0.004(3)
C72 0.045(3) 0.050(3) 0.062(4) -0.018(3) -0.002(3) -0.012(2)
C82 0.045(3) 0.061(3) 0.047(3) -0.012(3) -0.010(3) -0.009(3)
C92 0.025(2) 0.051(3) 0.064(3) -0.006(3) -0.004(3) 0.006(2)
C102 0.028(3) 0.065(4) 0.065(4) -0.002(3) 0.019(2) 0.004(2)
N1 0.038(2) 0.048(3) 0.049(3) -0.002(2) 0.005(2) -0.001(2)
O81 0.129(4) 0.080(3) 0.059(3) -0.006(2) -0.014(3) -0.036(3)
O91 0.096(3) 0.053(3) 0.069(3) 0.015(2) -0.022(3) -0.027(2)
O101 0.050(2) 0.060(2) 0.057(3) 0.020(2) -0.0003(19) 0.0018(17)
N2 0.035(2) 0.050(3) 0.048(3) 0.004(2) -0.003(2) -0.004(2)
O82 0.150(4) 0.094(3) 0.066(3) -0.001(3) 0.038(3) 0.053(3)
O92 0.079(3) 0.044(2) 0.068(3) 0.0115(19) 0.017(2) 0.022(2)
O102 0.056(2) 0.053(2) 0.056(3) 0.015(2) 0.0018(19) 0.0004(17)
N3 0.037(2) 0.043(3) 0.047(3) -0.003(2) 0.004(2) 0.004(2)
O83 0.126(4) 0.091(3) 0.055(3) -0.014(2) 0.016(3) 0.023(3)
O93 0.109(3) 0.053(3) 0.094(4) 0.024(2) 0.036(3) 0.025(2)
O103 0.050(2) 0.055(2) 0.053(3) 0.019(2) 0.0045(18) 0.0006(16)
N4 0.035(2) 0.041(3) 0.048(3) -0.002(2) -0.005(2) 0.0013(19)
O84 0.159(5) 0.087(3) 0.067(3) 0.000(3) -0.051(3) -0.037(3)
O94 0.085(3) 0.057(3) 0.090(4) 0.022(2) -0.034(3) -0.026(2)
O104 0.058(2) 0.054(2) 0.046(2) 0.0149(19) 0.0016(18) 0.0028(17)

loop_
_atom_type_symbol
_atom_type_description
_atom_type_scat_dispersion_real
_atom_type_scat_dispersion_imag
_atom_type_scat_source
C C 0.0033 0.0016 'International Tables Vol C Tables 4.2.6.8 and 6.1.1.4'
H H 0.0000 0.0000 'International Tables Vol C Tables 4.2.6.8 and 6.1.1.4'
N N 0.0061 0.0033 'International Tables Vol C Tables 4.2.6.8 and 6.1.1.4'
O O 0.0106 0.0060 'International Tables Vol C Tables 4.2.6.8 and 6.1.1.4'
Mn Mn 0.3368 0.7283 'International Tables Vol C Tables 4.2.6.8 and 6.1.1.4'

loop_
_geom_angle_atom_site_label_1
_geom_angle_atom_site_label_2
_geom_angle_atom_site_label_3
_geom_angle
O71 Mn1 O61 171.14(15)
O71 Mn1 O21 93.24(15)
O61 Mn1 O21 90.29(15)
O71 Mn1 O11 83.42(14)
O61 Mn1 O11 89.97(15)
O21 Mn1 O11 71.78(12)
O71 Mn1 O31 99.34(14)
O61 Mn1 O31 89.50(15)
O21 Mn1 O31 71.27(12)
O11 Mn1 O31 143.03(12)
O71 Mn1 O41 83.92(13)
O61 Mn1 O41 98.26(15)
O21 Mn1 O41 141.93(12)
O11 Mn1 O41 144.60(12)
O31 Mn1 O41 71.79(11)
O71 Mn1 O51 90.63(14)
O61 Mn1 O51 81.87(14)
O21 Mn1 O51 145.27(13)
O11 Mn1 O51 74.43(11)
O31 Mn1 O51 141.82(12)
O41 Mn1 O51 72.79(11)
C11 O11 C101 115.4(4)
C11 O11 Mn1 113.3(3)
C101 O11 Mn1 111.8(3)
C31 O21 C21 122.7(4)
C31 O21 Mn1 118.4(3)
C21 O21 Mn1 117.9(3)
C41 O31 C51 117.0(4)
C41 O31 Mn1 116.1(3)
C51 O31 Mn1 115.7(3)
C61 O41 C71 115.2(4)
C61 O41 Mn1 113.1(3)
C71 O41 Mn1 114.3(3)
C81 O51 C91 115.1(3)
C81 O51 Mn1 112.0(3)
C91 O51 Mn1 110.9(2)
Mn1 O61 H1W 121(4)
Mn1 O61 H2W 133(4)
H1W O61 H2W 101(3)
Mn1 O71 H3W 122(4)
Mn1 O71 H4W 125(4)
H3W O71 H4W 104(3)
O11 C11 C21 109.0(4)
O11 C11 H11A 109.9
C21 C11 H11A 109.9
O11 C11 H11B 109.9
C21 C11 H11B 109.9
H11A C11 H11B 108.3
O21 C21 C11 109.4(4)
O21 C21 H21A 109.8
C11 C21 H21A 109.8
O21 C21 H21B 109.8
C11 C21 H21B 109.8
H21A C21 H21B 108.2
O21 C31 C41 117.4(5)
O21 C31 H31A 107.9
C41 C31 H31A 107.9
O21 C31 H31B 107.9
C41 C31 H31B 107.9
H31A C31 H31B 107.2
O31 C41 C31 112.9(4)
O31 C41 H41A 109.0
C31 C41 H41A 109.0
O31 C41 H41B 109.0
C31 C41 H41B 109.0
H41A C41 H41B 107.8
O31 C51 C61 107.3(4)
O31 C51 H51A 110.3
C61 C51 H51A 110.3
O31 C51 H51B 110.3
C61 C51 H51B 110.3
H51A C51 H51B 108.5
O41 C61 C51 107.4(4)
O41 C61 H61A 110.2
C51 C61 H61A 110.2
O41 C61 H61B 110.2
C51 C61 H61B 110.2
H61A C61 H61B 108.5
O41 C71 C81 106.8(4)
O41 C71 H71A 110.4
C81 C71 H71A 110.4
O41 C71 H71B 110.4
C81 C71 H71B 110.4
H71A C71 H71B 108.6
O51 C81 C71 107.5(4)
O51 C81 H81A 110.2
C71 C81 H81A 110.2
O51 C81 H81B 110.2
C71 C81 H81B 110.2
H81A C81 H81B 108.5
O51 C91 C101 108.1(4)
O51 C91 H91A 110.1
C101 C91 H91A 110.1
O51 C91 H91B 110.1
C101 C91 H91B 110.1
H91A C91 H91B 108.4
O11 C101 C91 106.5(4)
O11 C101 H10A 110.4
C91 C101 H10A 110.4
O11 C101 H10B 110.4
C91 C101 H10B 110.4
H10A C101 H10B 108.6
O72 Mn2 O62 172.37(14)
O72 Mn2 O22 93.05(14)
O62 Mn2 O22 89.04(14)
O72 Mn2 O42 84.43(14)
O62 Mn2 O42 98.33(14)
O22 Mn2 O42 142.67(12)
O72 Mn2 O32 96.92(14)
O62 Mn2 O32 90.70(14)
O22 Mn2 O32 71.66(12)
O42 Mn2 O32 71.70(11)
O72 Mn2 O12 84.00(13)
O62 Mn2 O12 89.71(14)
O22 Mn2 O12 71.60(12)
O42 Mn2 O12 144.35(12)
O32 Mn2 O12 143.25(12)
O72 Mn2 O52 91.88(13)
O62 Mn2 O52 82.23(12)
O22 Mn2 O52 144.68(12)
O42 Mn2 O52 72.64(11)
O32 Mn2 O52 142.14(12)
O12 Mn2 O52 74.18(11)
C12 O12 C102 116.6(4)
C12 O12 Mn2 113.1(3)
C102 O12 Mn2 111.1(3)
C32 O22 C22 122.2(4)
C32 O22 Mn2 116.4(3)
C22 O22 Mn2 117.8(3)
C42 O32 C52 120.1(4)
C42 O32 Mn2 116.3(3)
C52 O32 Mn2 116.4(3)
C62 O42 C72 115.5(4)
C62 O42 Mn2 114.4(3)
C72 O42 Mn2 115.4(3)
C82 O52 C92 114.3(3)
C82 O52 Mn2 112.1(3)
C92 O52 Mn2 111.0(2)
Mn2 O62 H5W 127(5)
Mn2 O62 H6W 103(5)
H5W O62 H6W 104(3)
Mn2 O72 H7W 119(4)
Mn2 O72 H8W 122(4)
H7W O72 H8W 105(3)
O12 C12 C22 109.3(4)
O12 C12 H12A 109.8
C22 C12 H12A 109.8
O12 C12 H12B 109.8
C22 C12 H12B 109.8
H12A C12 H12B 108.3
O22 C22 C12 108.4(4)
O22 C22 H22A 110.0
C12 C22 H22A 110.0
O22 C22 H22B 110.0
C12 C22 H22B 110.0
H22A C22 H22B 108.4
O22 C32 C42 119.4(5)
O22 C32 H32A 107.5
C42 C32 H32A 107.5
O22 C32 H32B 107.5
C42 C32 H32B 107.5
H32A C32 H32B 107.0
C32 C42 O32 113.9(4)
C32 C42 H42A 108.8
O32 C42 H42A 108.8
C32 C42 H42B 108.8
O32 C42 H42B 108.8
H42A C42 H42B 107.7
O32 C52 C62 107.8(4)
O32 C52 H52A 110.1
C62 C52 H52A 110.1
O32 C52 H52B 110.1
C62 C52 H52B 110.1
H52A C52 H52B 108.5
O42 C62 C52 109.0(4)
O42 C62 H62A 109.9
C52 C62 H62A 109.9
O42 C62 H62B 109.9
C52 C62 H62B 109.9
H62A C62 H62B 108.3
O42 C72 C82 107.6(4)
O42 C72 H72A 110.2
C82 C72 H72A 110.2
O42 C72 H72B 110.2
C82 C72 H72B 110.2
H72A C72 H72B 108.5
O52 C82 C72 106.7(4)
O52 C82 H82A 110.4
C72 C82 H82A 110.4
O52 C82 H82B 110.4
C72 C82 H82B 110.4
H82A C82 H82B 108.6
O52 C92 C102 106.9(4)
O52 C92 H92A 110.3
C102 C92 H92A 110.3
O52 C92 H92B 110.3
C102 C92 H92B 110.3
H92A C92 H92B 108.6
O12 C102 C92 107.7(4)
O12 C102 H10C 110.2
C92 C102 H10C 110.2
O12 C102 H10D 110.2
C92 C102 H10D 110.2
H10C C102 H10D 108.5
O91 N1 O81 119.3(5)
O91 N1 O101 121.1(5)
O81 N1 O101 119.6(4)
O82 N2 O92 119.7(5)
O82 N2 O102 120.4(4)
O92 N2 O102 119.8(4)
O83 N3 O93 119.3(5)
O83 N3 O103 119.8(4)
O93 N3 O103 120.9(4)
O84 N4 O94 119.0(5)
O84 N4 O104 119.9(4)
O94 N4 O104 121.1(4)

loop_
_geom_bond_atom_site_label_1
_geom_bond_atom_site_label_2
_geom_bond_distance
Mn1 O71 2.150(3)
Mn1 O61 2.151(4)
Mn1 O21 2.223(3)
Mn1 O11 2.236(3)
Mn1 O31 2.246(3)
Mn1 O41 2.259(3)
Mn1 O51 2.261(3)
O11 C11 1.420(5)
O11 C101 1.442(5)
O21 C31 1.337(6)
O21 C21 1.400(6)
O31 C41 1.402(5)
O31 C51 1.414(5)
O41 C61 1.418(5)
O41 C71 1.433(5)
O51 C81 1.420(5)
O51 C91 1.425(5)
O61 H1W 0.74(2)
O61 H2W 0.74(2)
O71 H3W 0.74(2)
O71 H4W 0.73(2)
C11 C21 1.470(7)
C11 H11A 0.9700
C11 H11B 0.9700
C21 H21A 0.9700
C21 H21B 0.9700
C31 C41 1.419(8)
C31 H31A 0.9700
C31 H31B 0.9700
C41 H41A 0.9700
C41 H41B 0.9700
C51 C61 1.492(6)
C51 H51A 0.9700
C51 H51B 0.9700
C61 H61A 0.9700
C61 H61B 0.9700
C71 C81 1.511(7)
C71 H71A 0.9700
C71 H71B 0.9700
C81 H81A 0.9700
C81 H81B 0.9700
C91 C101 1.510(7)
C91 H91A 0.9700
C91 H91B 0.9700
C101 H10A 0.9700
C101 H10B 0.9700
Mn2 O72 2.160(4)
Mn2 O62 2.161(4)
Mn2 O22 2.220(3)
Mn2 O42 2.241(3)
Mn2 O32 2.243(3)
Mn2 O12 2.250(3)
Mn2 O52 2.270(3)
O12 C12 1.407(6)
O12 C102 1.433(5)
O22 C32 1.342(6)
O22 C22 1.403(5)
O32 C42 1.402(5)
O32 C52 1.422(5)
O42 C62 1.401(5)
O42 C72 1.425(5)
O52 C82 1.433(5)
O52 C92 1.435(5)
O62 H5W 0.73(2)
O62 H6W 0.73(2)
O72 H7W 0.72(2)
O72 H8W 0.74(2)
C12 C22 1.473(6)
C12 H12A 0.9700
C12 H12B 0.9700
C22 H22A 0.9700
C22 H22B 0.9700
C32 C42 1.385(8)
C32 H32A 0.9700
C32 H32B 0.9700
C42 H42A 0.9700
C42 H42B 0.9700
C52 C62 1.483(6)
C52 H52A 0.9700
C52 H52B 0.9700
C62 H62A 0.9700
C62 H62B 0.9700
C72 C82 1.515(6)
C72 H72A 0.9700
C72 H72B 0.9700
C82 H82A 0.9700
C82 H82B 0.9700
C92 C102 1.503(7)
C92 H92A 0.9700
C92 H92B 0.9700
C102 H10C 0.9700
C102 H10D 0.9700
N1 O91 1.235(5)
N1 O81 1.236(5)
N1 O101 1.258(5)
N2 O82 1.206(5)
N2 O92 1.242(5)
N2 O102 1.251(5)
N3 O83 1.223(6)
N3 O93 1.224(5)
N3 O103 1.245(5)
N4 O84 1.209(5)
N4 O94 1.223(5)
N4 O104 1.254(5)

loop_
_geom_torsion_atom_site_label_1
_geom_torsion_atom_site_label_2
_geom_torsion_atom_site_label_3
_geom_torsion_atom_site_label_4
_geom_torsion
O71 Mn1 O11 C11 118.0(3)
O61 Mn1 O11 C11 -67.9(3)
O21 Mn1 O11 C11 22.4(3)
O31 Mn1 O11 C11 21.2(4)
O41 Mn1 O11 C11 -172.2(3)
O51 Mn1 O11 C11 -149.5(3)
O71 Mn1 O11 C101 -109.6(3)
O61 Mn1 O11 C101 64.5(3)
O21 Mn1 O11 C101 154.8(3)
O31 Mn1 O11 C101 153.6(3)
O41 Mn1 O11 C101 -39.8(4)
O51 Mn1 O11 C101 -17.0(3)
O71 Mn1 O21 C31 90.5(5)
O61 Mn1 O21 C31 -97.7(5)
O11 Mn1 O21 C31 172.5(5)
O31 Mn1 O21 C31 -8.3(4)
O41 Mn1 O21 C31 6.2(6)
O51 Mn1 O21 C31 -173.7(4)
O71 Mn1 O21 C21 -78.3(4)
O61 Mn1 O21 C21 93.6(4)
O11 Mn1 O21 C21 3.7(4)
O31 Mn1 O21 C21 -177.1(4)
O41 Mn1 O21 C21 -162.6(3)
O51 Mn1 O21 C21 17.5(5)
O71 Mn1 O31 C41 -73.7(4)
O61 Mn1 O31 C41 107.0(4)
O21 Mn1 O31 C41 16.5(4)
O11 Mn1 O31 C41 17.7(5)
O41 Mn1 O31 C41 -154.1(4)
O51 Mn1 O31 C41 -176.9(4)
O71 Mn1 O31 C51 68.9(3)
O61 Mn1 O31 C51 -110.3(3)
O21 Mn1 O31 C51 159.2(3)
O11 Mn1 O31 C51 160.4(3)
O41 Mn1 O31 C51 -11.5(3)
O51 Mn1 O31 C51 -34.2(4)
O71 Mn1 O41 C61 -121.7(3)
O61 Mn1 O41 C61 66.9(3)
O21 Mn1 O41 C61 -34.2(4)
O11 Mn1 O41 C61 168.7(3)
O31 Mn1 O41 C61 -19.8(3)
O51 Mn1 O41 C61 145.7(3)
O71 Mn1 O41 C71 103.8(3)
O61 Mn1 O41 C71 -67.5(3)
O21 Mn1 O41 C71 -168.7(3)
O11 Mn1 O41 C71 34.2(4)
O31 Mn1 O41 C71 -154.2(3)
O51 Mn1 O41 C71 11.3(3)
O71 Mn1 O51 C81 -62.7(3)
O61 Mn1 O51 C81 122.1(3)
O21 Mn1 O51 C81 -159.3(3)
O11 Mn1 O51 C81 -145.7(3)
O31 Mn1 O51 C81 43.4(4)
O41 Mn1 O51 C81 20.8(3)
O71 Mn1 O51 C91 67.4(3)
O61 Mn1 O51 C91 -107.8(3)
O21 Mn1 O51 C91 -29.2(4)
O11 Mn1 O51 C91 -15.6(3)
O31 Mn1 O51 C91 173.5(3)
O41 Mn1 O51 C91 150.9(3)
C101 O11 C11 C21 -174.8(4)
Mn1 O11 C11 C21 -44.2(5)
C31 O21 C21 C11 164.1(6)
Mn1 O21 C21 C11 -27.6(6)
O11 C11 C21 O21 45.9(6)
C21 O21 C31 C41 167.3(6)
Mn1 O21 C31 C41 -0.9(9)
C51 O31 C41 C31 -164.7(6)
Mn1 O31 C41 C31 -22.6(7)
O21 C31 C41 O31 15.4(10)
C41 O31 C51 C61 -179.1(4)
Mn1 O31 C51 C61 38.5(5)
C71 O41 C61 C51 -179.9(4)
Mn1 O41 C61 C51 46.1(5)
O31 C51 C61 O41 -54.3(5)
C61 O41 C71 C81 -172.3(4)
Mn1 O41 C71 C81 -38.9(5)
C91 O51 C81 C71 -175.8(4)
Mn1 O51 C81 C71 -47.9(4)
O41 C71 C81 O51 56.4(5)
C81 O51 C91 C101 172.7(4)
Mn1 O51 C91 C101 44.3(4)
C11 O11 C101 C91 176.4(4)
Mn1 O11 C101 C91 45.0(4)
O51 C91 C101 O11 -59.1(5)
O72 Mn2 O12 C12 116.4(3)
O62 Mn2 O12 C12 -67.9(3)
O22 Mn2 O12 C12 21.2(3)
O42 Mn2 O12 C12 -171.9(3)
O32 Mn2 O12 C12 22.9(4)
O52 Mn2 O12 C12 -149.9(3)
O72 Mn2 O12 C102 -110.2(3)
O62 Mn2 O12 C102 65.4(3)
O22 Mn2 O12 C102 154.5(3)
O42 Mn2 O12 C102 -38.6(4)
O32 Mn2 O12 C102 156.2(3)
O52 Mn2 O12 C102 -16.6(3)
O72 Mn2 O22 C32 82.9(5)
O62 Mn2 O22 C32 -104.4(5)
O42 Mn2 O22 C32 -1.9(6)
O32 Mn2 O22 C32 -13.4(4)
O12 Mn2 O22 C32 165.5(5)
O52 Mn2 O22 C32 -179.5(4)
O72 Mn2 O22 C22 -76.3(4)
O62 Mn2 O22 C22 96.3(4)
O42 Mn2 O22 C22 -161.2(3)
O32 Mn2 O22 C22 -172.6(4)
O12 Mn2 O22 C22 6.3(4)
O52 Mn2 O22 C22 21.2(5)
O72 Mn2 O32 C42 -78.0(5)
O62 Mn2 O32 C42 101.7(5)
O22 Mn2 O32 C42 12.9(4)
O42 Mn2 O32 C42 -159.8(5)
O12 Mn2 O32 C42 11.2(6)
O52 Mn2 O32 C42 179.8(4)
O72 Mn2 O32 C52 72.4(4)
O62 Mn2 O32 C52 -107.9(4)
O22 Mn2 O32 C52 163.3(4)
O42 Mn2 O32 C52 -9.4(3)
O12 Mn2 O32 C52 161.6(3)
O52 Mn2 O32 C52 -29.7(5)
O72 Mn2 O42 C62 -118.5(3)
O62 Mn2 O42 C62 68.7(3)
O22 Mn2 O42 C62 -30.8(4)
O32 Mn2 O42 C62 -19.3(3)
O12 Mn2 O42 C62 169.9(3)
O52 Mn2 O42 C62 147.8(3)
O72 Mn2 O42 C72 103.9(3)
O62 Mn2 O42 C72 -68.9(3)
O22 Mn2 O42 C72 -168.4(3)
O32 Mn2 O42 C72 -156.9(3)
O12 Mn2 O42 C72 32.3(4)
O52 Mn2 O42 C72 10.2(3)
O72 Mn2 O52 C82 -62.2(3)
O62 Mn2 O52 C82 122.7(3)
O22 Mn2 O52 C82 -160.2(3)
O42 Mn2 O52 C82 21.4(3)
O32 Mn2 O52 C82 41.6(4)
O12 Mn2 O52 C82 -145.4(3)
O72 Mn2 O52 C92 67.0(3)
O62 Mn2 O52 C92 -108.1(3)
O22 Mn2 O52 C92 -30.9(4)
O42 Mn2 O52 C92 150.6(3)
O32 Mn2 O52 C92 170.8(3)
O12 Mn2 O52 C92 -16.2(3)
C102 O12 C12 C22 -175.0(4)
Mn2 O12 C12 C22 -44.4(5)
C32 O22 C22 C12 171.3(5)
Mn2 O22 C22 C12 -30.8(5)
O12 C12 C22 O22 48.1(6)
C22 O22 C32 C42 171.0(7)
Mn2 O22 C32 C42 12.8(9)
O22 C32 C42 O32 -1.0(11)
C52 O32 C42 C32 -160.3(6)
Mn2 O32 C42 C32 -11.1(9)
C42 O32 C52 C62 -176.7(5)
Mn2 O32 C52 C62 34.0(5)
C72 O42 C62 C52 -178.8(4)
Mn2 O42 C62 C52 43.6(5)
O32 C52 C62 O42 -49.5(6)
C62 O42 C72 C82 -174.9(4)
Mn2 O42 C72 C82 -37.8(5)
C92 O52 C82 C72 -174.7(4)
Mn2 O52 C82 C72 -47.2(4)
O42 C72 C82 O52 54.9(5)
C82 O52 C92 C102 172.7(4)
Mn2 O52 C92 C102 44.7(4)
C12 O12 C102 C92 177.1(4)
Mn2 O12 C102 C92 45.6(4)
O52 C92 C102 O12 -60.0(5)
